data_7043823
loop_
_publ_author_name
'Novitchi, Gh\'enadie'
'Vela, Sergi'
'Pilet, Guillaume'
'Train, Cyrille'
'Robert, Vincent'

_publ_section_title
;
 Twisting Induces Ferromagnetism in Homometallic Clusters
;
_journal_name_full 'Dalton Trans.'
_journal_paper_doi 10.1039/C7DT02360J
_journal_year 2017
_chemical_absolute_configuration ad
_chemical_formula_moiety 'C14 H19 Cu1 N1 O6'
_chemical_formula_sum 'C14 H19 Cu N O6'
_chemical_formula_weight 360.85
_space_group_IT_number 19
_symmetry_cell_setting orthorhombic
_symmetry_space_group_name_Hall 'P 2ac 2ab'
_symmetry_space_group_name_H-M 'P 21 21 21'
_atom_sites_solution_hydrogens difmap
_atom_sites_solution_primary direct
_audit_creation_date 17-01-18
_audit_creation_method CRYSTALS_ver_14.40
_audit_update_record
;
2017-07-19 deposited with the CCDC.
2017-07-20 downloaded from the CCDC.
;
_cell_angle_alpha 90.0
_cell_angle_beta 90.0
_cell_angle_gamma 90.0
_cell_formula_units_Z 4
_cell_length_a 7.1420(9)
_cell_length_b 10.8966(15)
_cell_length_c 18.928(3)
_cell_measurement_reflns_used 4070
_cell_measurement_temperature 293
_cell_measurement_theta_max 29
_cell_measurement_theta_min 4
_cell_volume 1473.0(4)
_computing_cell_refinement 'CrysAlis, (Oxford Diffraction, 2002)'
_computing_data_collection 'Gemini, (Oxford Diffraction, 2006)'
_computing_data_reduction 'CrysAlis, (Oxford Diffraction, 2002)'
_computing_molecular_graphics 'CAMERON (Watkin et al., 1996)'
_computing_publication_material 'CRYSTALS (Betteridge et al., 2003)'
_computing_structure_refinement 'CRYSTALS (Betteridge et al., 2003)'
_computing_structure_solution 'SIR97 (Altomare et al., 1999)'
_diffrn_ambient_temperature 293
_diffrn_measured_fraction_theta_full 0.989
_diffrn_measured_fraction_theta_max 0.985
_diffrn_measurement_device Area
_diffrn_measurement_device_type 'Oxford Diffraction Gemini'
_diffrn_measurement_method \w/2\q
_diffrn_radiation_monochromator graphite
_diffrn_radiation_type 'Mo K\a'
_diffrn_radiation_wavelength 0.71069
_diffrn_reflns_av_R_equivalents 0.054
_diffrn_reflns_limit_h_max 9
_diffrn_reflns_limit_h_min -9
_diffrn_reflns_limit_k_max 15
_diffrn_reflns_limit_k_min -13
_diffrn_reflns_limit_l_max 17
_diffrn_reflns_limit_l_min -18
_diffrn_reflns_number 4075
_diffrn_reflns_theta_full 25.134
_diffrn_reflns_theta_max 29.570
_diffrn_reflns_theta_min 3.576
_diffrn_standards_number 0
_exptl_absorpt_coefficient_mu 1.515
_exptl_absorpt_correction_T_max 0.88
_exptl_absorpt_correction_T_min 0.69
_exptl_absorpt_correction_type multi-scan
_exptl_absorpt_process_details 'CrysAlis, (Oxford Diffraction, 2002)'
_exptl_crystal_colour blue
_exptl_crystal_density_diffrn 1.631
_exptl_crystal_density_method 'not measured'
_exptl_crystal_description block
_exptl_crystal_F_000 748
_exptl_crystal_size_max 0.112
_exptl_crystal_size_mid 0.104
_exptl_crystal_size_min 0.085
_refine_diff_density_max 0.59
_refine_diff_density_min -0.66
_refine_ls_abs_structure_details 'Flack (1983), 0 Friedel-pairs'
_refine_ls_abs_structure_Flack 0.05(2)
_refine_ls_extinction_method None
_refine_ls_goodness_of_fit_ref 1.1057
_refine_ls_hydrogen_treatment noref
_refine_ls_matrix_type full
_refine_ls_number_parameters 200
_refine_ls_number_reflns 2001
_refine_ls_number_restraints 0
_refine_ls_R_factor_all 0.0583
_refine_ls_R_factor_gt 0.0423
_refine_ls_shift/su_max 0.0008052
_refine_ls_shift/su_mean 0.0000177
_refine_ls_structure_factor_coef F
_refine_ls_weighting_details
;
 Method, part 1, Chebychev polynomial, (Watkin, 1994, Prince, 1982) 
 [weight] = 1.0/[A~0~*T~0~(x)+A~1~*T~1~(x) ... +A~n-1~]*T~n-1~(x)] 
 where A~i~ are the Chebychev coefficients listed below and x= Fcalc/Fmax 
 Method = Robust Weighting (Prince, 1982) 
 W = [weight] * [1-(deltaF/6*sigmaF)^2^]^2^ 
 A~i~ are: 
 91.9 -152. 100. -43.7 12.1 
;
_refine_ls_weighting_scheme calc
_refine_ls_wR_factor_all 0.0518
_refine_ls_wR_factor_gt 0.0420
_refine_ls_wR_factor_ref 0.0396
_reflns_limit_h_max 9
_reflns_limit_h_min -9
_reflns_limit_k_max 15
_reflns_limit_k_min 0
_reflns_limit_l_max 18
_reflns_limit_l_min 0
_reflns_number_gt 2050
_reflns_number_total 2098
_reflns_threshold_expression I>2.0\s(I)
_oxford_diffrn_Wilson_B_factor 0.00
_oxford_diffrn_Wilson_scale 0.00
_oxford_refine_ls_r_factor_ref 0.0379
_oxford_refine_ls_scale 2.724(5)
_oxford_reflns_number_all 2655
_oxford_reflns_threshold_expression_ref I>3.0\s(I)
_oxford_structure_analysis_title I_Cu
_cod_data_source_file c7dt02360j2.cif
_cod_data_source_block 'global_CCDC1'
_cod_original_cell_volume 1473.1(3)
_cod_original_sg_symbol_H-M 'P 21 21 21 '
_cod_original_formula_sum 'C14 H19 Cu1 N1 O6'
_cod_database_code 7043823

loop_
_symmetry_equiv_pos_as_xyz
x,y,z
x+1/2,-y+1/2,-z
-x,y+1/2,-z+1/2
-x+1/2,-y,z+1/2

loop_
_atom_site_label
_atom_site_type_symbol
_atom_site_fract_x
_atom_site_fract_y
_atom_site_fract_z
_atom_site_U_iso_or_equiv
_atom_site_occupancy
_atom_site_adp_type
O1 O 0.2831(5) -0.5465(3) -0.4041(2) 0.0258 1.0000 Uani
C2 C 0.1572(6) -0.5173(4) -0.4444(3) 0.0168 1.0000 Uani
C3 C 0.1098(6) -0.5809(4) -0.5099(3) 0.0135 1.0000 Uani
C4 C 0.1789(6) -0.7002(3) -0.5248(3) 0.0139 1.0000 Uani
C5 C 0.1285(6) -0.7621(4) -0.5854(3) 0.0154 1.0000 Uani
C6 C 0.2039(7) -0.8889(4) -0.6021(3) 0.0222 1.0000 Uani
C7 C 0.0104(6) -0.7010(4) -0.6330(3) 0.0150 1.0000 Uani
C8 C -0.0529(6) -0.5817(4) -0.6222(3) 0.0135 1.0000 Uani
C9 C -0.0081(6) -0.5210(3) -0.5594(3) 0.0127 1.0000 Uani
O10 O -0.0689(4) -0.4081(3) -0.54521(19) 0.0142 1.0000 Uani
C11 C -0.1638(6) -0.5147(4) -0.6780(3) 0.0114 1.0000 Uani
N12 N -0.3465(5) -0.4698(3) -0.6494(2) 0.0118 1.0000 Uani
C13 C -0.4719(6) -0.5741(4) -0.6285(3) 0.0149 1.0000 Uani
C14 C -0.5436(6) -0.6243(4) -0.6976(3) 0.0221 1.0000 Uani
C15 C -0.5572(7) -0.5114(4) -0.7462(3) 0.0187 1.0000 Uani
C16 C -0.4647(6) -0.4080(4) -0.7041(3) 0.0141 1.0000 Uani
C17 C -0.6016(6) -0.3221(4) -0.6653(3) 0.0133 1.0000 Uani
O18 O -0.5429(4) -0.2787(3) -0.60580(19) 0.0156 1.0000 Uani
O19 O -0.7550(4) -0.2970(3) -0.6911(2) 0.0209 1.0000 Uani
O31 O -0.1330(4) -0.2036(3) -0.6529(2) 0.0212 1.0000 Uani
O32 O -0.3196(5) -0.2557(3) -0.4868(2) 0.0322 1.0000 Uani
Cu1 Cu -0.30344(7) -0.34377(5) -0.57533(3) 0.0139 1.0000 Uani
H21 H 0.0853 -0.4472 -0.4317 0.0199 1.0000 Uiso
H41 H 0.2615 -0.7380 -0.4923 0.0181 1.0000 Uiso
H61 H 0.1231 -0.9268 -0.6363 0.0370 1.0000 Uiso
H62 H 0.3288 -0.8826 -0.6206 0.0370 1.0000 Uiso
H63 H 0.2046 -0.9408 -0.5609 0.0371 1.0000 Uiso
H71 H -0.0257 -0.7428 -0.6752 0.0210 1.0000 Uiso
H111 H -0.1849 -0.5691 -0.7193 0.0148 1.0000 Uiso
H112 H -0.0947 -0.4420 -0.6950 0.0152 1.0000 Uiso
H131 H -0.3999 -0.6368 -0.6023 0.0202 1.0000 Uiso
H132 H -0.5743 -0.5448 -0.5981 0.0201 1.0000 Uiso
H141 H -0.4548 -0.6863 -0.7178 0.0267 1.0000 Uiso
H142 H -0.6645 -0.6632 -0.6925 0.0262 1.0000 Uiso
H151 H -0.4917 -0.5258 -0.7905 0.0241 1.0000 Uiso
H152 H -0.6883 -0.4904 -0.7572 0.0242 1.0000 Uiso
H161 H -0.3848 -0.3586 -0.7354 0.0141 1.0000 Uiso
H11 H -0.0200 -0.2314 -0.6641 0.0252 1.0000 Uiso
H232 H -0.1594 -0.1276 -0.6354 0.0252 1.0000 Uiso
H1 H -0.2248 -0.2440 -0.4552 0.0410 1.0000 Uiso
H2 H -0.4051 -0.1987 -0.4755 0.0410 1.0000 Uiso

loop_
_atom_site_aniso_label
_atom_site_aniso_U_11
_atom_site_aniso_U_22
_atom_site_aniso_U_33
_atom_site_aniso_U_23
_atom_site_aniso_U_13
_atom_site_aniso_U_12
O1 0.0264(19) 0.0264(16) 0.025(3) -0.0052(14) -0.0096(17) 0.0050(15)
C2 0.015(2) 0.018(2) 0.017(4) 0.0013(18) 0.0041(19) -0.0021(16)
C3 0.010(2) 0.016(2) 0.015(4) -0.0004(18) 0.0032(19) -0.0009(16)
C4 0.010(2) 0.0136(17) 0.019(4) 0.0023(16) -0.002(2) 0.0002(17)
C5 0.0130(18) 0.0128(18) 0.021(4) -0.0005(19) 0.005(2) 0.0011(15)
C6 0.019(2) 0.0139(18) 0.034(4) -0.0026(18) 0.002(2) -0.001(2)
C7 0.015(2) 0.0142(19) 0.016(4) -0.0014(17) 0.003(2) 0.0011(16)
C8 0.017(2) 0.0107(19) 0.013(4) 0.0015(17) 0.004(2) -0.0015(17)
C9 0.0101(19) 0.0053(16) 0.023(4) -0.0008(17) 0.0027(18) -0.0015(14)
O10 0.0141(14) 0.0109(14) 0.018(3) -0.0040(12) -0.0046(14) -0.0010(11)
C11 0.007(2) 0.0135(18) 0.013(3) -0.0012(16) 0.0018(18) 0.0029(15)
N12 0.0104(19) 0.0100(15) 0.015(3) -0.0003(15) 0.0028(16) 0.0002(13)
C13 0.015(2) 0.0107(19) 0.019(4) 0.0006(17) 0.002(2) -0.0020(16)
C14 0.016(2) 0.022(2) 0.028(4) -0.0044(19) 0.005(2) -0.0063(17)
C15 0.019(2) 0.025(2) 0.011(4) -0.0092(19) -0.004(2) 0.0004(19)
C16 0.013(2) 0.0137(19) 0.015(4) 0.0014(18) -0.003(2) -0.0022(16)
C17 0.0067(18) 0.014(2) 0.019(4) 0.0020(18) 0.0027(18) -0.0004(15)
O18 0.0142(15) 0.0167(15) 0.016(3) -0.0047(13) -0.0044(14) 0.0031(12)
O19 0.0101(15) 0.0250(15) 0.028(3) 0.0005(15) 0.0011(14) 0.0042(11)
O31 0.0146(15) 0.0140(14) 0.035(3) -0.0004(14) 0.0001(15) 0.0000(12)
O32 0.0214(18) 0.043(2) 0.032(3) -0.0243(17) -0.0066(19) 0.0163(18)
Cu1 0.0098(2) 0.01181(19) 0.0202(4) -0.0040(2) -0.0015(3) 0.0018(2)

loop_
_atom_type_symbol
_atom_type_scat_dispersion_real
_atom_type_scat_dispersion_imag
_atom_type_scat_Cromer_Mann_a1
_atom_type_scat_Cromer_Mann_b1
_atom_type_scat_Cromer_Mann_a2
_atom_type_scat_Cromer_Mann_b2
_atom_type_scat_Cromer_Mann_a3
_atom_type_scat_Cromer_Mann_b3
_atom_type_scat_Cromer_Mann_a4
_atom_type_scat_Cromer_Mann_b4
_atom_type_scat_Cromer_Mann_c
_atom_type_scat_source
C 0.0033 0.0016 2.3100 20.8439 1.0200 10.2075 1.5886 0.5687 0.8650 51.6512 0.2156 'International Tables Vol C 4.2.6.8 and 6.1.1.4'
H 0.0000 0.0000 0.4930 10.5109 0.3229 26.1257 0.1402 3.1424 0.0408 57.7998 0.0030 'International Tables Vol C 4.2.6.8 and 6.1.1.4'
N 0.0061 0.0033 12.2126 0.0057 3.1322 9.8933 2.0125 28.9975 1.1663 0.5826 -11.5290 'International Tables Vol C 4.2.6.8 and 6.1.1.4'
O 0.0106 0.0060 3.0485 13.2771 2.2868 5.7011 1.5463 0.3239 0.8670 32.9089 0.2508 'International Tables Vol C 4.2.6.8 and 6.1.1.4'
Cu 0.3201 1.2651 13.3380 3.5828 7.1676 0.2470 5.6158 11.3966 1.6735 64.8126 1.1910 'International Tables Vol C 4.2.6.8 and 6.1.1.4'

loop_
_geom_angle_atom_site_label_1
_geom_angle_atom_site_label_2
_geom_angle_atom_site_label_3
_geom_angle
_geom_angle_publ_flag
O1 C2 C3 125.4(4) yes
O1 C2 H21 116.5 no
C3 C2 H21 118.1 no
C2 C3 C4 121.5(4) yes
C2 C3 C9 118.8(4) yes
C4 C3 C9 119.7(4) yes
C3 C4 C5 121.5(4) yes
C3 C4 H41 118.9 no
C5 C4 H41 119.5 no
C4 C5 C6 121.8(4) yes
C4 C5 C7 117.5(4) yes
C6 C5 C7 120.7(5) yes
C5 C6 H61 108.6 no
C5 C6 H62 110.0 no
H61 C6 H62 109.9 no
C5 C6 H63 111.4 no
H61 C6 H63 107.4 no
H62 C6 H63 109.5 no
C5 C7 C8 122.9(5) yes
C5 C7 H71 118.4 no
C8 C7 H71 118.6 no
C7 C8 C9 119.4(4) yes
C7 C8 C11 121.2(5) yes
C9 C8 C11 119.3(4) yes
C3 C9 C8 118.8(4) yes
C3 C9 O10 119.0(4) yes
C8 C9 O10 122.2(4) yes
C9 O10 Cu1 124.5(3) yes
C8 C11 N12 111.2(4) yes
C8 C11 H111 110.2 no
N12 C11 H111 110.4 no
C8 C11 H112 110.8 no
N12 C11 H112 107.1 no
H111 C11 H112 107.2 no
C11 N12 C13 111.6(3) yes
C11 N12 C16 112.8(4) yes
C13 N12 C16 100.8(3) yes
C11 N12 Cu1 110.3(3) yes
C13 N12 Cu1 115.3(3) yes
C16 N12 Cu1 105.5(3) yes
N12 C13 C14 104.3(4) yes
N12 C13 H131 110.3 no
C14 C13 H131 111.3 no
N12 C13 H132 110.6 no
C14 C13 H132 112.0 no
H131 C13 H132 108.4 no
C13 C14 C15 104.6(4) yes
C13 C14 H141 111.2 no
C15 C14 H141 110.4 no
C13 C14 H142 111.9 no
C15 C14 H142 110.7 no
H141 C14 H142 108.0 no
C14 C15 C16 104.3(4) yes
C14 C15 H151 111.0 no
C16 C15 H151 111.2 no
C14 C15 H152 111.8 no
C16 C15 H152 110.4 no
H151 C15 H152 108.1 no
C15 C16 N12 106.0(3) yes
C15 C16 C17 115.0(4) yes
N12 C16 C17 107.4(4) yes
C15 C16 H161 109.7 no
N12 C16 H161 109.7 no
C17 C16 H161 109.0 no
C16 C17 O18 115.7(4) yes
C16 C17 O19 120.5(5) yes
O18 C17 O19 123.8(4) yes
C17 O18 Cu1 114.4(3) yes
Cu1 O31 H11 112.6 no
Cu1 O31 H232 104.1 no
H11 O31 H232 125.8 no
Cu1 O32 H1 126.5 no
Cu1 O32 H2 126.2 no
H1 O32 H2 104.5 no
O31 Cu1 N12 94.89(13) yes
O31 Cu1 O32 103.89(13) yes
N12 Cu1 O32 160.95(17) yes
O31 Cu1 O18 91.78(14) yes
N12 Cu1 O18 84.52(15) yes
O32 Cu1 O18 91.47(15) yes
O31 Cu1 O10 88.44(14) yes
N12 Cu1 O10 95.44(14) yes
O32 Cu1 O10 88.49(15) yes
O18 Cu1 O10 179.78(15) yes

loop_
_geom_bond_atom_site_label_1
_geom_bond_atom_site_label_2
_geom_bond_distance
_geom_bond_publ_flag
O1 C2 1.220(6) yes
C2 C3 1.462(7) yes
C2 H21 0.950 no
C3 C4 1.416(5) yes
C3 C9 1.418(7) yes
C4 C5 1.378(7) yes
C4 H41 0.947 no
C5 C6 1.513(6) yes
C5 C7 1.402(7) yes
C6 H61 0.961 no
C6 H62 0.959 no
C6 H63 0.964 no
C7 C8 1.389(6) yes
C7 H71 0.957 no
C8 C9 1.399(7) yes
C8 C11 1.508(6) yes
C9 O10 1.329(5) yes
O10 Cu1 1.900(3) yes
C11 N12 1.493(5) yes
C11 H111 0.993 no
C11 H112 0.985 no
N12 C13 1.498(5) yes
N12 C16 1.495(6) yes
N12 Cu1 1.986(4) yes
C13 C14 1.509(8) yes
C13 H131 0.987 no
C13 H132 0.983 no
C14 C15 1.538(7) yes
C14 H141 1.000 no
C14 H142 0.965 no
C15 C16 1.529(6) yes
C15 H151 0.975 no
C15 H152 0.984 no
C16 C17 1.539(6) yes
C16 H161 0.983 no
C17 O18 1.292(6) yes
C17 O19 1.229(5) yes
O18 Cu1 1.936(3) yes
O31 Cu1 2.442(4) yes
O31 H11 0.886 no
O31 H232 0.910 no
O32 Cu1 1.936(4) yes
O32 H1 0.912 no
O32 H2 0.895 no

loop_
_geom_hbond_atom_site_label_D
_geom_hbond_atom_site_label_H
_geom_hbond_atom_site_label_A
_geom_hbond_site_symmetry_A
_geom_hbond_angle_DHA
_geom_hbond_distance_DH
_geom_hbond_distance_HA
_geom_hbond_distance_DA
_geom_hbond_publ_flag
C14 H141 O19 3_443 159.4 1.000 2.583 3.536(7) yes
O31 H11 O19 1_655 179.6 0.886 2.083 2.974(4) yes
O31 H232 O1 2_444 179.3 0.910 2.076 2.987(7) yes
O31 H232 C2 2_444 152.3 0.910 2.546 3.378(7) yes
O32 H1 C17 2_544 152.0 0.912 2.550 3.382(7) yes
O32 H1 O18 2_544 179.8 0.912 1.755 2.667(7) yes
O32 H2 C9 2_444 153.4 0.895 2.585 3.416(6) yes
O32 H2 O10 2_444 179.2 0.895 1.693 2.588(7) yes
